data_7125322
loop_
_publ_author_name
'Drover, Marcus W.'
'Nagata, Koichi'
'Peters, Jonas C.'

_publ_section_title
;
 Fusing triphenylphosphine with tetraphenylborate: introducing the
 9-phosphatriptycene-10-phenylborate (PTB) anion.
;
_journal_issue 57
_journal_name_full 'Chemical communications (Cambridge, England)'
_journal_page_first 7916
_journal_page_last 7919
_journal_paper_doi 10.1039/c8cc04321c
_journal_volume 54
_journal_year 2018
_chemical_formula_moiety 'C50 H40 B2 P2 Pt, 2(C8 H20 N)'
_chemical_formula_sum 'C66 H80 B2 N2 P2 Pt'
_chemical_formula_weight 1179.97
_chemical_name_systematic cis-[PtMe2[PTB]2][NEt4]2
_space_group_crystal_system orthorhombic
_space_group_IT_number 60
_space_group_name_Hall '-P 2n 2ab'
_space_group_name_H-M_alt 'P b c n'
_atom_sites_solution_hydrogens geom
_atom_sites_solution_primary direct
_audit_creation_date 2017-12-14
_audit_creation_method
;
Olex2 1.2
(compiled Aug 10 2017 17:28:52 for OlexSys, GUI svn.r5381)
;
_audit_update_record
;
2018-02-16 deposited with the CCDC.
2018-06-22 downloaded from the CCDC.
;
_cell_angle_alpha 90
_cell_angle_beta 90
_cell_angle_gamma 90
_cell_formula_units_Z 4
_cell_length_a 16.7080(8)
_cell_length_b 22.4099(11)
_cell_length_c 16.7415(8)
_cell_measurement_reflns_used 9422
_cell_measurement_temperature 100(2)
_cell_measurement_theta_max 27.370
_cell_measurement_theta_min 2.721
_cell_volume 6268.4(5)
_computing_cell_refinement 'SAINT v8.37A (Bruker, 2015)'
_computing_data_reduction 'SAINT v8.37A (Bruker, 2015)'
_computing_molecular_graphics 'Olex2 (Dolomanov et al., 2009)'
_computing_publication_material 'Olex2 (Dolomanov et al., 2009)'
_computing_structure_refinement 'ShelXL (Sheldrick, 2015)'
_computing_structure_solution 'SIR2004 (Burla et al., 2007)'
_diffrn_ambient_temperature 100(2)
_diffrn_measured_fraction_theta_full 0.997
_diffrn_measured_fraction_theta_max 0.997
_diffrn_measurement_device_type 'Bruker AXS D8 Venture Kappa'
_diffrn_radiation_type MoK\a
_diffrn_radiation_wavelength 0.71073
_diffrn_reflns_av_R_equivalents 0.1159
_diffrn_reflns_av_unetI/netI 0.0517
_diffrn_reflns_Laue_measured_fraction_full 0.997
_diffrn_reflns_Laue_measured_fraction_max 0.997
_diffrn_reflns_limit_h_max 21
_diffrn_reflns_limit_h_min -21
_diffrn_reflns_limit_k_max 28
_diffrn_reflns_limit_k_min -29
_diffrn_reflns_limit_l_max 21
_diffrn_reflns_limit_l_min -21
_diffrn_reflns_number 99373
_diffrn_reflns_point_group_measured_fraction_full 0.997
_diffrn_reflns_point_group_measured_fraction_max 0.997
_diffrn_reflns_theta_full 25.242
_diffrn_reflns_theta_max 27.512
_diffrn_reflns_theta_min 2.433
_exptl_absorpt_coefficient_mu 2.328
_exptl_absorpt_correction_T_max 0.7456
_exptl_absorpt_correction_T_min 0.6033
_exptl_absorpt_correction_type multi-scan
_exptl_absorpt_process_details
;
SADABS-2016/2 (Bruker,2016) was used for absorption correction.
wR2(int) was 0.1083 before and 0.0686 after correction.
The Ratio of minimum to maximum transmission is 0.8091.
The \l/2 correction factor is Not present.
;
_exptl_crystal_colour 'clear colourless'
_exptl_crystal_colour_lustre clear
_exptl_crystal_colour_primary colourless
_exptl_crystal_density_diffrn 1.250
_exptl_crystal_description block
_exptl_crystal_F_000 2432
_exptl_crystal_size_max 0.19
_exptl_crystal_size_mid 0.18
_exptl_crystal_size_min 0.02
_refine_diff_density_max 5.629
_refine_diff_density_min -2.337
_refine_diff_density_rms 0.151
_refine_ls_extinction_method none
_refine_ls_goodness_of_fit_ref 1.085
_refine_ls_hydrogen_treatment constr
_refine_ls_matrix_type full
_refine_ls_number_parameters 335
_refine_ls_number_reflns 7201
_refine_ls_number_restraints 312
_refine_ls_restrained_S_all 1.066
_refine_ls_R_factor_all 0.1027
_refine_ls_R_factor_gt 0.0735
_refine_ls_shift/su_max 0.002
_refine_ls_shift/su_mean 0.000
_refine_ls_structure_factor_coef Fsqd
_refine_ls_weighting_details 'w=1/[\s^2^(Fo^2^)+(0.0454P)^2^+66.0340P] where P=(Fo^2^+2Fc^2^)/3'
_refine_ls_weighting_scheme calc
_refine_ls_wR_factor_gt 0.1530
_refine_ls_wR_factor_ref 0.1630
_reflns_Friedel_coverage 0.000
_reflns_number_gt 5314
_reflns_number_total 7201
_reflns_threshold_expression 'I > 2\s(I)'
_cod_data_source_file c8cc04321c2.cif
_cod_data_source_block p17423final
_cod_database_code 7125322
_shelx_shelxl_version_number 2016/6
_shelx_space_group_comment
;
The symmetry employed for this shelxl refinement is uniquely defined
by the following loop, which should always be used as a source of
symmetry information in preference to the above space-group names.
They are only intended as comments.
;
_shelx_estimated_absorpt_t_max 0.955
_shelx_estimated_absorpt_t_min 0.666
_olex2_refinement_description
;
1. Fixed Uiso
 At 1.2 times of:
  All C(H) groups, All C(H,H) groups
 At 1.5 times of:
  All C(H,H,H) groups
2. Uiso/Uaniso restraints and constraints
Uanis(C33) \\sim Ueq: with sigma of 0.01 and sigma for terminal atoms of 0.001
3. Rigid body (RIGU) restrains
 All non-hydrogen atoms
 with sigma for 1-2 distances of 0.004 and sigma for 1-3 distances of 0.004
4.a Secondary CH2 refined with riding coordinates:
 C26(H26A,H26B), C28(H28A,H28B), C30(H30A,H30B), C32(H32A,H32B)
4.b Aromatic/amide H refined with riding coordinates:
 C3(HC), C4(HD), C5(HE), C6(HF), C10(HG), C11(HH), C12(HI), C13(HJ), C16(HK),
 C17(HL), C18(HM), C19(HN), C21(HO), C22(HP), C23(HQ), C24(HR), C25(HS)
4.c Idealised Me refined as rotating group:
 C1(H,HA,HB), C27(H27A,H27B,H27C), C29(H29A,H29B,H29C), C31(H31A,H31B,H31C),
 C33(H33A,H33B,H33C)
;
_olex2_submission_special_instructions 'No special instructions were received'

loop_
_space_group_symop_operation_xyz
'x, y, z'
'-x+1/2, -y+1/2, z+1/2'
'-x, y, -z+1/2'
'x+1/2, -y+1/2, -z'
'-x, -y, -z'
'x-1/2, y-1/2, -z-1/2'
'x, -y, z-1/2'
'-x-1/2, y-1/2, z'

loop_
_atom_site_label
_atom_site_type_symbol
_atom_site_fract_x
_atom_site_fract_y
_atom_site_fract_z
_atom_site_U_iso_or_equiv
_atom_site_adp_type
_atom_site_occupancy
_atom_site_site_symmetry_order
_atom_site_calc_flag
_atom_site_refinement_flags_posn
_atom_site_refinement_flags_adp
_atom_site_refinement_flags_occupancy
_atom_site_disorder_assembly
_atom_site_disorder_group
Pt1 Pt 0.500000 0.80754(2) 0.750000 0.03066(13) Uani 1 2 d S TU P . .
P1 P 0.54920(9) 0.74386(8) 0.65474(10) 0.0248(4) Uani 1 1 d . U . . .
C1 C 0.4507(5) 0.8787(4) 0.8159(5) 0.0427(19) Uani 1 1 d . U . . .
H H 0.416606 0.902904 0.780888 0.064 Uiso 1 1 calc GR . . . .
HA H 0.493919 0.903548 0.837310 0.064 Uiso 1 1 calc GR . . . .
HB H 0.418584 0.862830 0.859984 0.064 Uiso 1 1 calc GR . . . .
C2 C 0.5159(3) 0.6667(3) 0.6375(4) 0.0230(12) Uani 1 1 d . U . . .
C3 C 0.4495(4) 0.6433(4) 0.6770(4) 0.0331(15) Uani 1 1 d . U . . .
HC H 0.416926 0.668360 0.709268 0.040 Uiso 1 1 calc R . . . .
C4 C 0.4314(4) 0.5831(4) 0.6688(4) 0.0361(16) Uani 1 1 d . U . . .
HD H 0.387036 0.566422 0.696388 0.043 Uiso 1 1 calc R . . . .
C5 C 0.4781(4) 0.5479(4) 0.6204(5) 0.0360(16) Uani 1 1 d . U . . .
HE H 0.466670 0.506532 0.615925 0.043 Uiso 1 1 calc R . . . .
C6 C 0.5419(4) 0.5721(3) 0.5779(4) 0.0286(14) Uani 1 1 d . U . . .
HF H 0.572371 0.546983 0.543839 0.034 Uiso 1 1 calc R . . . .
C7 C 0.5621(4) 0.6325(3) 0.5842(4) 0.0254(13) Uani 1 1 d . U . . .
C8 C 0.5472(4) 0.7646(3) 0.5491(4) 0.0256(13) Uani 1 1 d . U . . .
C9 C 0.5907(3) 0.7264(3) 0.4985(4) 0.0239(13) Uani 1 1 d . U . . .
C10 C 0.5851(4) 0.7380(3) 0.4160(4) 0.0284(14) Uani 1 1 d . U . . .
HG H 0.612974 0.712988 0.379591 0.034 Uiso 1 1 calc R . . . .
C11 C 0.5402(5) 0.7847(3) 0.3866(4) 0.0349(16) Uani 1 1 d . U . . .
HH H 0.539183 0.791903 0.330664 0.042 Uiso 1 1 calc R . . . .
C12 C 0.4969(5) 0.8212(4) 0.4364(5) 0.0439(19) Uani 1 1 d . U . . .
HI H 0.465062 0.852565 0.415426 0.053 Uiso 1 1 calc R . . . .
C13 C 0.5008(4) 0.8110(3) 0.5191(4) 0.0365(15) Uani 1 1 d . U . . .
HJ H 0.471580 0.835851 0.554641 0.044 Uiso 1 1 calc R . . . .
C14 C 0.6914(4) 0.6890(3) 0.6121(4) 0.0279(14) Uani 1 1 d . U . . .
C15 C 0.6547(4) 0.7282(3) 0.6673(4) 0.0273(14) Uani 1 1 d . U . . .
C16 C 0.6937(4) 0.7477(4) 0.7358(4) 0.044(2) Uani 1 1 d . U . . .
HK H 0.667433 0.773789 0.772072 0.053 Uiso 1 1 calc R . . . .
C17 C 0.7717(5) 0.7287(5) 0.7510(6) 0.066(3) Uani 1 1 d . U . . .
HL H 0.799738 0.743242 0.796291 0.079 Uiso 1 1 calc R . . . .
C18 C 0.8075(5) 0.6892(5) 0.7005(5) 0.059(3) Uani 1 1 d . U . . .
HM H 0.859599 0.674800 0.712528 0.071 Uiso 1 1 calc R . . . .
C19 C 0.7690(4) 0.6694(4) 0.6312(4) 0.0386(19) Uani 1 1 d . U . . .
HN H 0.795577 0.642280 0.596602 0.046 Uiso 1 1 calc R . . . .
C20 C 0.6808(4) 0.6305(3) 0.4665(4) 0.0236(13) Uani 1 1 d . U . . .
C21 C 0.7608(4) 0.6412(3) 0.4454(4) 0.0310(15) Uani 1 1 d . U . . .
HO H 0.791032 0.668586 0.476524 0.037 Uiso 1 1 calc R . . . .
C22 C 0.7983(4) 0.6133(4) 0.3801(4) 0.0356(17) Uani 1 1 d . U . . .
HP H 0.852722 0.621935 0.368625 0.043 Uiso 1 1 calc R . . . .
C23 C 0.7578(5) 0.5741(4) 0.3331(5) 0.0421(18) Uani 1 1 d . U . . .
HQ H 0.783239 0.554012 0.290047 0.051 Uiso 1 1 calc R . . . .
C24 C 0.6769(5) 0.5646(4) 0.3511(5) 0.049(2) Uani 1 1 d . U . . .
HR H 0.646257 0.538439 0.318633 0.058 Uiso 1 1 calc R . . . .
C25 C 0.6412(5) 0.5923(4) 0.4143(5) 0.0398(18) Uani 1 1 d . U . . .
HS H 0.585953 0.585000 0.423248 0.048 Uiso 1 1 calc R . . . .
B1 B 0.6357(4) 0.6679(4) 0.5364(4) 0.0247(14) Uani 1 1 d . U . . .
N1 N 0.7051(4) 0.6118(4) 1.0510(5) 0.0559(19) Uani 1 1 d . U . A 1
C26 C 0.6440(7) 0.6473(5) 0.9998(9) 0.090(4) Uani 1 1 d . U . A 1
H26A H 0.592045 0.647874 1.028206 0.108 Uiso 1 1 calc R . . A 1
H26B H 0.635867 0.625765 0.948754 0.108 Uiso 1 1 calc R . . A 1
C27 C 0.6691(8) 0.7137(5) 0.9804(9) 0.092(4) Uani 1 1 d . U . A 1
H27A H 0.721659 0.713956 0.954407 0.138 Uiso 1 1 calc GR . . A 1
H27B H 0.671855 0.736721 1.030160 0.138 Uiso 1 1 calc GR . . A 1
H27C H 0.629410 0.731762 0.944725 0.138 Uiso 1 1 calc GR . . A 1
C28 C 0.7868(7) 0.6214(7) 1.0192(7) 0.090(4) Uani 1 1 d . U . A 1
H28A H 0.825974 0.602689 1.055888 0.108 Uiso 1 1 calc R . . A 1
H28B H 0.798048 0.664728 1.017733 0.108 Uiso 1 1 calc R . . A 1
C29 C 0.7987(10) 0.5947(8) 0.9330(8) 0.121(6) Uani 1 1 d . U . A 1
H29A H 0.807760 0.551627 0.936815 0.181 Uiso 1 1 calc GR . . A 1
H29B H 0.844943 0.613699 0.907542 0.181 Uiso 1 1 calc GR . . A 1
H29C H 0.750619 0.602296 0.900961 0.181 Uiso 1 1 calc GR . . A 1
C30 C 0.6746(7) 0.5539(5) 1.0542(7) 0.070(3) Uani 1 1 d . U . A 1
H30A H 0.676804 0.536298 0.999999 0.084 Uiso 1 1 calc R . . A 1
H30B H 0.617714 0.555739 1.070470 0.084 Uiso 1 1 calc R . . A 1
C31 C 0.7221(6) 0.5110(4) 1.1151(7) 0.067(3) Uani 1 1 d . U . A 1
H31A H 0.778925 0.521938 1.115509 0.100 Uiso 1 1 calc GR . . A 1
H31B H 0.716433 0.469460 1.097806 0.100 Uiso 1 1 calc GR . . A 1
H31C H 0.699925 0.515592 1.168889 0.100 Uiso 1 1 calc GR . . A 1
C32 C 0.7052(9) 0.6438(7) 1.1330(8) 0.098(4) Uani 1 1 d . U . A 1
H32A H 0.723820 0.685435 1.125917 0.117 Uiso 1 1 calc R . . A 1
H32B H 0.742993 0.623372 1.169326 0.117 Uiso 1 1 calc R . . A 1
C33 C 0.6196(11) 0.6442(8) 1.1715(11) 0.132(5) Uani 1 1 d . U . A 1
H33A H 0.617891 0.615463 1.215592 0.198 Uiso 1 1 calc GR . . A 1
H33B H 0.579836 0.633059 1.131091 0.198 Uiso 1 1 calc GR . . A 1
H33C H 0.607620 0.684198 1.191778 0.198 Uiso 1 1 calc GR . . A 1

loop_
_atom_site_aniso_label
_atom_site_aniso_U_11
_atom_site_aniso_U_22
_atom_site_aniso_U_33
_atom_site_aniso_U_23
_atom_site_aniso_U_13
_atom_site_aniso_U_12
Pt1 0.02305(18) 0.0369(2) 0.0321(2) 0.000 0.01129(16) 0.000
P1 0.0175(7) 0.0332(10) 0.0238(8) 0.0019(7) 0.0049(6) -0.0034(7)
C1 0.041(4) 0.047(5) 0.040(4) 0.004(4) 0.013(4) 0.012(4)
C2 0.012(3) 0.035(3) 0.021(3) 0.004(2) -0.003(2) -0.006(2)
C3 0.020(3) 0.056(4) 0.023(3) -0.007(3) 0.005(2) -0.007(3)
C4 0.027(3) 0.053(4) 0.028(3) 0.010(3) -0.001(3) -0.015(3)
C5 0.033(3) 0.032(4) 0.043(4) 0.012(3) -0.001(3) -0.010(3)
C6 0.025(3) 0.035(3) 0.026(3) 0.003(3) -0.002(3) -0.005(3)
C7 0.018(3) 0.034(3) 0.024(3) 0.005(3) -0.005(2) -0.004(2)
C8 0.020(3) 0.033(4) 0.024(3) 0.004(3) 0.005(2) -0.007(2)
C9 0.016(3) 0.031(3) 0.024(3) -0.002(3) 0.003(2) -0.009(2)
C10 0.032(3) 0.029(4) 0.025(3) 0.004(3) 0.007(3) -0.006(3)
C11 0.040(4) 0.035(4) 0.030(3) 0.012(3) 0.007(3) -0.005(3)
C12 0.034(4) 0.052(5) 0.045(4) 0.020(3) 0.012(3) 0.015(4)
C13 0.028(3) 0.041(4) 0.040(3) 0.007(3) 0.012(3) 0.005(3)
C14 0.018(3) 0.041(4) 0.025(3) 0.002(3) 0.001(2) -0.004(3)
C15 0.019(3) 0.037(4) 0.025(3) -0.001(3) 0.004(2) -0.005(3)
C16 0.028(3) 0.075(6) 0.031(4) -0.023(4) 0.007(3) -0.008(3)
C17 0.030(4) 0.125(9) 0.044(4) -0.040(5) -0.012(3) -0.005(4)
C18 0.022(3) 0.116(8) 0.039(4) -0.020(5) -0.011(3) 0.008(4)
C19 0.022(3) 0.068(6) 0.026(3) -0.007(3) 0.001(3) 0.003(3)
C20 0.022(3) 0.026(3) 0.022(3) 0.006(2) 0.005(2) -0.003(3)
C21 0.021(3) 0.042(4) 0.030(3) -0.003(3) 0.001(3) -0.005(3)
C22 0.024(3) 0.048(5) 0.034(4) -0.001(3) 0.008(3) 0.004(3)
C23 0.053(4) 0.036(4) 0.038(4) -0.007(3) 0.015(3) 0.003(4)
C24 0.060(4) 0.049(5) 0.036(4) -0.009(4) 0.010(4) -0.024(4)
C25 0.032(4) 0.048(5) 0.038(4) 0.000(3) 0.006(3) -0.017(3)
B1 0.021(3) 0.033(4) 0.020(3) 0.001(3) -0.002(2) -0.007(3)
N1 0.037(3) 0.069(5) 0.062(4) 0.006(4) -0.034(3) -0.013(3)
C26 0.077(7) 0.067(6) 0.125(10) 0.008(7) -0.055(7) 0.000(6)
C27 0.097(9) 0.057(6) 0.121(11) -0.002(7) -0.057(8) -0.008(6)
C28 0.056(5) 0.140(12) 0.075(7) -0.010(7) -0.017(5) -0.028(6)
C29 0.116(12) 0.176(17) 0.071(8) -0.018(9) -0.005(8) -0.012(12)
C30 0.065(6) 0.064(5) 0.081(7) -0.004(5) -0.024(6) -0.006(5)
C31 0.061(6) 0.047(6) 0.093(8) -0.008(5) -0.028(6) 0.004(5)
C32 0.107(8) 0.100(10) 0.086(7) -0.025(7) -0.017(6) -0.019(8)
C33 0.132(5) 0.132(5) 0.132(5) 0.0001(10) 0.0009(10) 0.0003(10)

loop_
_atom_type_symbol
_atom_type_description
_atom_type_scat_dispersion_real
_atom_type_scat_dispersion_imag
_atom_type_scat_source
C C 0.0033 0.0016 'International Tables Vol C Tables 4.2.6.8 and 6.1.1.4'
H H 0.0000 0.0000 'International Tables Vol C Tables 4.2.6.8 and 6.1.1.4'
B B 0.0013 0.0007 'International Tables Vol C Tables 4.2.6.8 and 6.1.1.4'
N N 0.0061 0.0033 'International Tables Vol C Tables 4.2.6.8 and 6.1.1.4'
P P 0.1023 0.0942 'International Tables Vol C Tables 4.2.6.8 and 6.1.1.4'
Pt Pt -1.7033 8.3905 'International Tables Vol C Tables 4.2.6.8 and 6.1.1.4'

loop_
_geom_angle_atom_site_label_1
_geom_angle_atom_site_label_2
_geom_angle_atom_site_label_3
_geom_angle
_geom_angle_site_symmetry_1
_geom_angle_site_symmetry_3
P1 Pt1 P1 103.00(9) . 3_656
C1 Pt1 P1 88.1(2) . 3_656
C1 Pt1 P1 167.3(2) . .
C1 Pt1 P1 88.1(2) 3_656 .
C1 Pt1 P1 167.3(2) 3_656 3_656
C1 Pt1 C1 81.6(5) 3_656 .
C2 P1 Pt1 125.9(2) . .
C8 P1 Pt1 120.5(2) . .
C8 P1 C2 94.7(3) . .
C15 P1 Pt1 112.9(2) . .
C15 P1 C2 97.5(3) . .
C15 P1 C8 100.4(3) . .
Pt1 C1 H 109.5 . .
Pt1 C1 HA 109.5 . .
Pt1 C1 HB 109.5 . .
H C1 HA 109.5 . .
H C1 HB 109.5 . .
HA C1 HB 109.5 . .
C3 C2 P1 121.3(5) . .
C3 C2 C7 122.2(7) . .
C7 C2 P1 116.5(4) . .
C2 C3 HC 120.3 . .
C4 C3 C2 119.4(7) . .
C4 C3 HC 120.3 . .
C3 C4 HD 120.3 . .
C5 C4 C3 119.5(6) . .
C5 C4 HD 120.3 . .
C4 C5 HE 119.6 . .
C4 C5 C6 120.9(7) . .
C6 C5 HE 119.6 . .
C5 C6 HF 119.2 . .
C5 C6 C7 121.6(7) . .
C7 C6 HF 119.2 . .
C2 C7 B1 116.7(6) . .
C6 C7 C2 116.2(6) . .
C6 C7 B1 127.1(6) . .
C9 C8 P1 114.7(5) . .
C13 C8 P1 123.4(5) . .
C13 C8 C9 121.7(6) . .
C8 C9 C10 116.3(6) . .
C8 C9 B1 119.4(6) . .
C10 C9 B1 123.9(6) . .
C9 C10 HG 119.1 . .
C11 C10 C9 121.8(7) . .
C11 C10 HG 119.1 . .
C10 C11 HH 119.3 . .
C12 C11 C10 121.4(7) . .
C12 C11 HH 119.3 . .
C11 C12 HI 120.7 . .
C11 C12 C13 118.6(7) . .
C13 C12 HI 120.7 . .
C8 C13 C12 120.2(7) . .
C8 C13 HJ 119.9 . .
C12 C13 HJ 119.9 . .
C15 C14 B1 116.0(6) . .
C19 C14 C15 116.4(6) . .
C19 C14 B1 127.4(7) . .
C14 C15 P1 117.8(5) . .
C16 C15 P1 119.4(5) . .
C16 C15 C14 122.1(6) . .
C15 C16 HK 120.3 . .
C15 C16 C17 119.5(7) . .
C17 C16 HK 120.3 . .
C16 C17 HL 120.1 . .
C18 C17 C16 119.8(7) . .
C18 C17 HL 120.1 . .
C17 C18 HM 119.4 . .
C17 C18 C19 121.2(8) . .
C19 C18 HM 119.4 . .
C14 C19 HN 119.5 . .
C18 C19 C14 120.9(7) . .
C18 C19 HN 119.5 . .
C21 C20 B1 122.4(6) . .
C25 C20 C21 113.5(6) . .
C25 C20 B1 123.4(6) . .
C20 C21 HO 118.5 . .
C20 C21 C22 122.9(7) . .
C22 C21 HO 118.5 . .
C21 C22 HP 119.4 . .
C23 C22 C21 121.1(7) . .
C23 C22 HP 119.4 . .
C22 C23 HQ 121.5 . .
C22 C23 C24 116.9(7) . .
C24 C23 HQ 121.5 . .
C23 C24 HR 119.3 . .
C25 C24 C23 121.3(8) . .
C25 C24 HR 119.3 . .
C20 C25 HS 118.0 . .
C24 C25 C20 124.1(7) . .
C24 C25 HS 118.0 . .
C9 B1 C7 103.2(5) . .
C9 B1 C14 109.1(6) . .
C14 B1 C7 100.7(5) . .
C20 B1 C7 116.3(6) . .
C20 B1 C9 110.2(5) . .
C20 B1 C14 116.3(5) . .
C26 N1 C32 104.7(9) . .
C28 N1 C26 109.5(9) . .
C28 N1 C32 104.5(8) . .
C30 N1 C26 104.9(7) . .
C30 N1 C28 119.0(10) . .
C30 N1 C32 113.4(10) . .
N1 C26 H26A 108.6 . .
N1 C26 H26B 108.5 . .
N1 C26 C27 114.9(9) . .
H26A C26 H26B 107.5 . .
C27 C26 H26A 108.5 . .
C27 C26 H26B 108.5 . .
C26 C27 H27A 109.5 . .
C26 C27 H27B 109.5 . .
C26 C27 H27C 109.5 . .
H27A C27 H27B 109.5 . .
H27A C27 H27C 109.5 . .
H27B C27 H27C 109.5 . .
N1 C28 H28A 109.0 . .
N1 C28 H28B 109.0 . .
N1 C28 C29 113.0(10) . .
H28A C28 H28B 107.8 . .
C29 C28 H28A 109.0 . .
C29 C28 H28B 109.0 . .
C28 C29 H29A 109.5 . .
C28 C29 H29B 109.5 . .
C28 C29 H29C 109.5 . .
H29A C29 H29B 109.5 . .
H29A C29 H29C 109.5 . .
H29B C29 H29C 109.5 . .
N1 C30 H30A 108.9 . .
N1 C30 H30B 108.9 . .
N1 C30 C31 113.5(8) . .
H30A C30 H30B 107.7 . .
C31 C30 H30A 108.9 . .
C31 C30 H30B 108.9 . .
C30 C31 H31A 109.5 . .
C30 C31 H31B 109.5 . .
C30 C31 H31C 109.5 . .
H31A C31 H31B 109.5 . .
H31A C31 H31C 109.5 . .
H31B C31 H31C 109.5 . .
N1 C32 H32A 109.3 . .
N1 C32 H32B 109.3 . .
N1 C32 C33 111.5(11) . .
H32A C32 H32B 108.0 . .
C33 C32 H32A 109.3 . .
C33 C32 H32B 109.3 . .
C32 C33 H33A 109.5 . .
C32 C33 H33B 109.5 . .
C32 C33 H33C 109.5 . .
H33A C33 H33B 109.5 . .
H33A C33 H33C 109.5 . .
H33B C33 H33C 109.5 . .

loop_
_geom_bond_atom_site_label_1
_geom_bond_atom_site_label_2
_geom_bond_distance
_geom_bond_site_symmetry_2
Pt1 P1 2.2926(18) .
Pt1 P1 2.2926(18) 3_656
Pt1 C1 2.107(8) 3_656
Pt1 C1 2.107(8) .
P1 C2 1.839(7) .
P1 C8 1.828(7) .
P1 C15 1.810(7) .
C1 H 0.9800 .
C1 HA 0.9800 .
C1 HB 0.9800 .
C2 C3 1.394(9) .
C2 C7 1.408(9) .
C3 HC 0.9500 .
C3 C4 1.390(11) .
C4 HD 0.9500 .
C4 C5 1.373(11) .
C5 HE 0.9500 .
C5 C6 1.391(9) .
C6 HF 0.9500 .
C6 C7 1.399(10) .
C7 B1 1.667(10) .
C8 C9 1.408(9) .
C8 C13 1.390(10) .
C9 C10 1.410(9) .
C9 B1 1.639(11) .
C10 HG 0.9500 .
C10 C11 1.379(10) .
C11 HH 0.9500 .
C11 C12 1.373(11) .
C12 HI 0.9500 .
C12 C13 1.405(11) .
C13 HJ 0.9500 .
C14 C15 1.413(10) .
C14 C19 1.406(9) .
C14 B1 1.642(10) .
C15 C16 1.390(9) .
C16 HK 0.9500 .
C16 C17 1.393(12) .
C17 HL 0.9500 .
C17 C18 1.363(13) .
C18 HM 0.9500 .
C18 C19 1.398(10) .
C19 HN 0.9500 .
C20 C21 1.404(9) .
C20 C25 1.390(10) .
C20 B1 1.624(10) .
C21 HO 0.9500 .
C21 C22 1.407(10) .
C22 HP 0.9500 .
C22 C23 1.359(11) .
C23 HQ 0.9500 .
C23 C24 1.402(11) .
C24 HR 0.9500 .
C24 C25 1.363(11) .
C25 HS 0.9500 .
N1 C26 1.552(12) .
N1 C28 1.481(13) .
N1 C30 1.395(13) .
N1 C32 1.548(14) .
C26 H26A 0.9900 .
C26 H26B 0.9900 .
C26 C27 1.581(16) .
C27 H27A 0.9800 .
C27 H27B 0.9800 .
C27 H27C 0.9800 .
C28 H28A 0.9900 .
C28 H28B 0.9900 .
C28 C29 1.574(17) .
C29 H29A 0.9800 .
C29 H29B 0.9800 .
C29 H29C 0.9800 .
C30 H30A 0.9900 .
C30 H30B 0.9900 .
C30 C31 1.610(14) .
C31 H31A 0.9800 .
C31 H31B 0.9800 .
C31 H31C 0.9800 .
C32 H32A 0.9900 .
C32 H32B 0.9900 .
C32 C33 1.57(2) .
C33 H33A 0.9800 .
C33 H33B 0.9800 .
C33 H33C 0.9800 .

loop_
_smtbx_masks_void_nr
_smtbx_masks_void_average_x
_smtbx_masks_void_average_y
_smtbx_masks_void_average_z
_smtbx_masks_void_volume
_smtbx_masks_void_count_electrons
1 0.000 0.055 0.250 16.6 0.0
2 0.000 -0.055 0.750 16.6 0.0
3 0.000 0.500 -0.611 476.0 142.3
4 0.500 0.000 -0.856 476.0 142.3
5 0.500 0.445 0.750 16.6 0.0
6 0.500 0.555 0.250 16.6 0.0
